data_4320879
loop_
_publ_author_name
'F. Albert Cotton'
'Carlos A. Murillo'
'Lindsay E. Roy'
'Hong-Cai Zhou'

_publ_section_title
;
 Heteronuclear Chains of Four Metal Atoms Including One Quadruply Bonded
 Dimetal Unit. Dichromium and Dimolybdenum Compounds with Appended
 Copper(I) Atoms
;
_journal_name_full 'Inorganic Chemistry'
_journal_page_first 1743
_journal_page_last 1747
_journal_paper_doi 10.1021/ic991274u
_journal_volume 39
_journal_year 2000
_chemical_compound_source synthesized
_chemical_formula_analytical 'not measured'
_chemical_formula_moiety 'Mo2 Cu2 (C17 H16 N3)4 (Cu Cl2)2(C2H3N).(C2H3N)2'
_chemical_formula_structural 'Mo2 Cu2 (DPhIP)4 (CuCl2)2 (CH3CN).(CH3CN)2'
_chemical_formula_sum 'C74 H73 Cl4 Cu4 Mo2 N15'
_chemical_formula_weight 1760.31
_chemical_melting_point ?
_chemical_name_common none
_chemical_name_systematic
;
 Tetrakis(2,6-diphenyliminopiperidinato)acetonitrile
dimolybdenum(II)dicopper(I) bis(dichlorocuperate)
;
_space_group_IT_number 14
_symmetry_cell_setting monoclinic
_symmetry_space_group_name_Hall '-P 2yn'
_symmetry_space_group_name_H-M 'P 1 21/n 1'
_atom_sites_solution_hydrogens geom
_atom_sites_solution_primary direct
_atom_sites_solution_secondary difmap
_audit_creation_method SHELXL
_cell_angle_alpha 90.00
_cell_angle_beta 100.7800(10)
_cell_angle_gamma 90.00
_cell_formula_units_Z 4
_cell_length_a 17.0279(8)
_cell_length_b 17.4881(8)
_cell_length_c 24.6718(11)
_cell_measurement_reflns_used 7168
_cell_measurement_temperature 293(2)
_cell_measurement_theta_max 28.6
_cell_measurement_theta_min 2.213
_cell_volume 7217.3(6)
_computing_cell_refinement SAINT
_computing_data_collection SMART
_computing_data_reduction SAINT
_computing_molecular_graphics 'Siemens SHELXTL'
_computing_publication_material ciftab
_computing_structure_refinement 'SHELXL-93 (Sheldrick, 1993)'
_computing_structure_solution 'SHELXS-86 (Sheldrick, 1990)'
_diffrn_ambient_temperature 293(2)
_diffrn_measurement_device 'Bruker SMART CCD'
_diffrn_measurement_method 'Ellipsoid-mask Fitting'
_diffrn_radiation_monochromator graphite
_diffrn_radiation_source 'fine-focus sealed tube'
_diffrn_radiation_type MoK\a
_diffrn_radiation_wavelength 0.71073
_diffrn_reflns_av_R_equivalents 0.0288
_diffrn_reflns_av_sigmaI/netI 0.0475
_diffrn_reflns_limit_h_max 17
_diffrn_reflns_limit_h_min -23
_diffrn_reflns_limit_k_max 23
_diffrn_reflns_limit_k_min -23
_diffrn_reflns_limit_l_max 31
_diffrn_reflns_limit_l_min -32
_diffrn_reflns_number 45977
_diffrn_reflns_theta_max 28.96
_diffrn_reflns_theta_min 1.44
_diffrn_standards_decay_% none
_diffrn_standards_interval_count none
_diffrn_standards_number none
_exptl_absorpt_coefficient_mu 1.697
_exptl_absorpt_correction_T_max 0.97
_exptl_absorpt_correction_T_min 0.85
_exptl_absorpt_correction_type muti-scan
_exptl_crystal_colour orange-red
_exptl_crystal_density_diffrn 1.620
_exptl_crystal_density_meas ?
_exptl_crystal_density_method none
_exptl_crystal_description square-block
_exptl_crystal_F_000 3560
_exptl_crystal_size_max 0.28
_exptl_crystal_size_mid 0.25
_exptl_crystal_size_min 0.24
_refine_diff_density_max 0.823
_refine_diff_density_min -0.636
_refine_diff_density_rms 0.087
_refine_ls_extinction_method none
_refine_ls_goodness_of_fit_all 0.998
_refine_ls_goodness_of_fit_obs 1.091
_refine_ls_hydrogen_treatment calc
_refine_ls_matrix_type full
_refine_ls_number_parameters 872
_refine_ls_number_reflns 17482
_refine_ls_number_restraints 3
_refine_ls_restrained_S_all 1.019
_refine_ls_restrained_S_obs 1.091
_refine_ls_R_factor_all 0.0567
_refine_ls_R_factor_obs 0.0330
_refine_ls_shift/esd_max 0.003
_refine_ls_shift/esd_mean 0.000
_refine_ls_structure_factor_coef Fsqd
_refine_ls_weighting_details 'w=1/[\s^2^(Fo^2^)+(0.0447P)^2^+0.0000P] where P=(Fo^2^+2Fc^2^)/3'
_refine_ls_weighting_scheme calc
_refine_ls_wR_factor_all 0.0946
_refine_ls_wR_factor_obs 0.0842
_reflns_number_observed 12299
_reflns_number_total 17488
_reflns_observed_criterion >2sigma(I)
_cod_data_source_file ic991274u_4.cif
_cod_data_source_block xl_compound_4(CH3CN).2(CH3CN)
_cod_depositor_comments
;
The following automatic conversions were performed:

'_chemical_melting_point' value 'not measured' was changed to '?' -
the value is undefined or not given.

'_symmetry_cell_setting' value
'Monoclinic' changed to 'monoclinic' according to the built-in table
from CIF Core dictionary named 'cif_core.dic' version 2.4.1 from
2010-06-29.

Automatic conversion script
Id: cif_fix_values 1646 2011-03-28 12:23:43Z adriana 

The following automatic conversions were performed:

'_exptl_crystal_density_meas' value 'not measured' was changed to '?'
- the value is perceived as not measured.

Automatic conversion script
Id: cif_fix_values 3008 2015-01-20 13:52:24Z robertas 

The following automatic conversions were performed:

'_refine_ls_weighting_scheme' value 'calc
w=1/[\s^2^(Fo^2^)+(0.0447P)^2^+0.0000P] where P=(Fo^2^+2Fc^2^)/3' was
changed to 'calc'. New tag '_refine_ls_weighting_details' was
created. The value of the new tag was set to
'w=1/[\s^2^(Fo^2^)+(0.0447P)^2^+0.0000P] where P=(Fo^2^+2Fc^2^)/3'.

Automatic conversion script
Id: cif_fix_values 3143 2015-03-26 13:38:13Z robertas 
;
_cod_original_sg_symbol_H-M 'P 1 21/n 1 '
_cod_database_code 4320879

loop_
_symmetry_equiv_pos_as_xyz
'x, y, z'
'-x+1/2, y+1/2, -z+1/2'
'-x, -y, -z'
'x-1/2, -y-1/2, z-1/2'

loop_
_atom_site_aniso_label
_atom_site_aniso_U_11
_atom_site_aniso_U_22
_atom_site_aniso_U_33
_atom_site_aniso_U_23
_atom_site_aniso_U_13
_atom_site_aniso_U_12
Mo1 0.01311(12) 0.01353(11) 0.01252(11) -0.00089(9) 0.00199(8) -0.00092(9)
Mo2 0.01230(11) 0.01387(11) 0.01247(11) -0.00055(8) 0.00211(8) 0.00038(9)
Cu1 0.0202(2) 0.0203(2) 0.0148(2) -0.00263(13) 0.00414(14) -0.00478(14)
Cu2 0.0209(2) 0.0277(2) 0.0159(2) 0.00126(14) 0.00408(14) 0.00702(15)
N11 0.0192(12) 0.0190(12) 0.0168(12) 0.0015(9) 0.0052(10) -0.0027(10)
N12 0.0195(12) 0.0163(11) 0.0142(12) -0.0004(9) 0.0029(9) -0.0016(9)
N13 0.0164(12) 0.0171(11) 0.0146(12) -0.0019(9) 0.0031(9) 0.0011(9)
C101 0.026(2) 0.0153(13) 0.0193(15) -0.0004(11) 0.0075(12) -0.0030(12)
C102 0.025(2) 0.028(2) 0.023(2) -0.0002(12) 0.0066(13) -0.0038(13)
C103 0.030(2) 0.034(2) 0.034(2) -0.0027(14) 0.0165(15) -0.0082(14)
C104 0.050(2) 0.032(2) 0.032(2) 0.0039(14) 0.024(2) -0.007(2)
C105 0.051(2) 0.034(2) 0.022(2) 0.0085(14) 0.012(2) 0.004(2)
C106 0.029(2) 0.029(2) 0.022(2) 0.0024(12) 0.0042(13) 0.0034(13)
C107 0.0163(14) 0.0170(13) 0.0187(14) 0.0011(11) 0.0015(11) -0.0012(11)
C108 0.025(2) 0.0193(14) 0.022(2) -0.0005(11) 0.0063(12) -0.0077(12)
C109 0.032(2) 0.0176(14) 0.023(2) -0.0042(11) 0.0072(13) -0.0071(12)
C110 0.027(2) 0.0208(15) 0.022(2) -0.0057(12) 0.0074(13) -0.0072(12)
C111 0.0138(14) 0.0189(14) 0.0179(14) -0.0024(11) -0.0008(11) -0.0005(11)
C112 0.0210(15) 0.0178(14) 0.0190(15) -0.0050(11) 0.0046(12) -0.0056(11)
C113 0.019(2) 0.038(2) 0.031(2) -0.0136(14) 0.0031(13) -0.0013(14)
C114 0.032(2) 0.056(2) 0.035(2) -0.024(2) 0.010(2) -0.001(2)
C115 0.036(2) 0.053(2) 0.022(2) -0.018(2) 0.0076(15) -0.016(2)
C116 0.031(2) 0.039(2) 0.021(2) -0.0020(13) -0.0011(13) -0.0086(15)
C117 0.023(2) 0.028(2) 0.021(2) -0.0045(12) 0.0049(12) -0.0031(13)
N21 0.0162(12) 0.0192(12) 0.0167(12) -0.0011(9) 0.0046(9) 0.0026(10)
N22 0.0159(12) 0.0164(11) 0.0154(12) -0.0004(9) 0.0017(9) 0.0014(9)
N23 0.0164(12) 0.0163(11) 0.0147(12) -0.0001(9) 0.0003(9) 0.0002(9)
C201 0.0154(14) 0.0242(15) 0.0166(14) -0.0022(11) 0.0019(11) 0.0035(11)
C202 0.028(2) 0.028(2) 0.025(2) 0.0000(13) 0.0071(13) -0.0040(13)
C203 0.028(2) 0.041(2) 0.029(2) -0.0012(14) 0.0127(14) -0.0050(15)
C204 0.023(2) 0.050(2) 0.023(2) -0.0106(14) 0.0083(13) -0.0008(15)
C205 0.019(2) 0.033(2) 0.026(2) -0.0119(13) -0.0001(12) 0.0019(13)
C206 0.0173(15) 0.0256(15) 0.022(2) -0.0017(12) 0.0053(12) 0.0003(12)
C207 0.0150(14) 0.0147(13) 0.0204(14) -0.0018(10) 0.0019(11) 0.0006(11)
C208 0.0178(15) 0.028(2) 0.022(2) -0.0001(12) 0.0028(12) 0.0076(12)
C209 0.0176(15) 0.030(2) 0.022(2) -0.0027(12) 0.0001(12) 0.0064(12)
C210 0.022(2) 0.029(2) 0.0172(15) 0.0020(12) 0.0002(12) 0.0106(13)
C211 0.0195(15) 0.0162(13) 0.0184(14) -0.0016(11) 0.0004(11) 0.0000(11)
C212 0.0197(15) 0.0250(15) 0.0166(14) 0.0041(11) 0.0029(11) 0.0086(12)
C213 0.025(2) 0.031(2) 0.031(2) 0.0104(13) 0.0032(13) 0.0035(14)
C214 0.027(2) 0.045(2) 0.047(2) 0.027(2) 0.012(2) 0.012(2)
C215 0.051(2) 0.070(3) 0.023(2) 0.017(2) 0.013(2) 0.030(2)
C216 0.061(3) 0.051(2) 0.017(2) -0.001(2) -0.002(2) 0.022(2)
C217 0.040(2) 0.031(2) 0.020(2) -0.0026(13) -0.0047(14) 0.0105(15)
N41 0.0165(12) 0.0217(12) 0.0155(12) 0.0011(9) 0.0029(9) 0.0025(10)
N42 0.0128(11) 0.0184(11) 0.0140(11) 0.0003(9) 0.0017(9) 0.0010(9)
N43 0.0156(12) 0.0168(11) 0.0155(12) -0.0026(9) 0.0043(9) -0.0013(9)
C401 0.022(2) 0.0232(14) 0.0158(14) 0.0009(11) 0.0047(11) 0.0052(12)
C402 0.024(2) 0.027(2) 0.022(2) 0.0029(12) 0.0013(12) -0.0014(13)
C403 0.034(2) 0.034(2) 0.020(2) 0.0002(13) -0.0020(13) 0.0020(15)
C404 0.042(2) 0.036(2) 0.017(2) 0.0065(13) 0.0064(14) 0.013(2)
C405 0.029(2) 0.028(2) 0.024(2) 0.0061(13) 0.0101(13) 0.0006(13)
C406 0.024(2) 0.0218(15) 0.021(2) 0.0007(11) 0.0033(12) 0.0016(12)
C407 0.0168(14) 0.0182(14) 0.0173(14) 0.0010(11) 0.0001(11) -0.0009(11)
C408 0.029(2) 0.031(2) 0.019(2) 0.0064(12) 0.0047(13) 0.0116(14)
C409 0.022(2) 0.038(2) 0.022(2) -0.0008(13) 0.0020(12) 0.0125(14)
C410 0.021(2) 0.032(2) 0.0180(15) 0.0011(12) 0.0046(12) 0.0092(13)
C411 0.0150(14) 0.0164(13) 0.0201(15) -0.0023(11) 0.0020(11) -0.0008(11)
C412 0.0146(14) 0.0213(14) 0.0143(14) 0.0010(10) 0.0011(10) 0.0039(11)
C413 0.020(2) 0.025(2) 0.025(2) -0.0037(12) 0.0000(12) 0.0030(12)
C414 0.027(2) 0.035(2) 0.025(2) -0.0120(13) -0.0039(13) 0.0138(14)
C415 0.037(2) 0.048(2) 0.019(2) 0.0052(14) 0.0095(14) 0.023(2)
C416 0.038(2) 0.035(2) 0.043(2) 0.015(2) 0.027(2) 0.012(2)
C417 0.028(2) 0.0211(15) 0.032(2) 0.0043(12) 0.0116(14) 0.0037(13)
N31 0.0163(12) 0.0192(12) 0.0153(12) -0.0020(9) 0.0019(9) -0.0004(9)
N32 0.0152(12) 0.0160(11) 0.0164(12) -0.0010(9) 0.0026(9) -0.0013(9)
N33 0.0154(12) 0.0167(11) 0.0162(12) 0.0006(9) 0.0034(9) -0.0006(9)
C301 0.023(2) 0.0195(14) 0.0165(14) -0.0056(11) 0.0039(12) -0.0028(12)
C302 0.022(2) 0.034(2) 0.021(2) -0.0056(13) 0.0051(12) -0.0008(13)
C303 0.025(2) 0.051(2) 0.021(2) -0.0117(14) -0.0017(13) -0.006(2)
C304 0.035(2) 0.058(2) 0.019(2) -0.013(2) 0.0041(14) -0.004(2)
C305 0.027(2) 0.052(2) 0.025(2) -0.0144(15) 0.0110(14) -0.004(2)
C306 0.021(2) 0.030(2) 0.023(2) -0.0071(12) 0.0032(12) -0.0023(13)
C307 0.0130(14) 0.0166(13) 0.0199(14) -0.0028(11) 0.0026(11) 0.0002(11)
C308 0.026(2) 0.0215(15) 0.022(2) -0.0078(12) 0.0072(12) -0.0054(12)
C309 0.030(2) 0.0147(14) 0.026(2) -0.0053(11) 0.0092(13) -0.0047(12)
C310 0.025(2) 0.0195(14) 0.021(2) -0.0021(11) 0.0062(12) -0.0061(12)
C311 0.0157(14) 0.0160(13) 0.0197(15) -0.0002(11) 0.0020(11) -0.0004(11)
C312 0.0204(15) 0.0154(13) 0.0207(15) -0.0036(11) 0.0070(12) -0.0044(11)
C313 0.019(2) 0.025(2) 0.024(2) 0.0024(12) 0.0034(12) -0.0011(12)
C314 0.035(2) 0.029(2) 0.021(2) 0.0025(13) 0.0070(13) -0.0070(14)
C315 0.029(2) 0.030(2) 0.024(2) -0.0077(13) 0.0155(14) -0.0115(14)
C316 0.018(2) 0.034(2) 0.034(2) -0.0094(14) 0.0094(13) -0.0040(13)
C317 0.022(2) 0.024(2) 0.025(2) -0.0006(12) 0.0034(12) -0.0019(12)
N51 0.037(2) 0.045(2) 0.025(2) -0.0016(13) -0.0003(12) 0.0203(14)
C502 0.032(2) 0.048(2) 0.028(2) -0.004(2) 0.0028(15) 0.011(2)
C501 0.074(3) 0.104(4) 0.022(2) -0.024(2) 0.006(2) 0.011(3)
Cu11 0.0396(3) 0.0396(4) 0.0461(3) 0.0068(2) -0.0087(2) -0.0068(3)
Cl11 0.0538(7) 0.0593(7) 0.0609(8) 0.0087(6) -0.0038(6) 0.0147(6)
Cl12 0.0511(9) 0.0513(12) 0.0502(9) -0.0055(7) -0.0003(8) -0.0126(6)
Cu1' 0.0396(3) 0.0396(4) 0.0461(3) 0.0068(2) -0.0087(2) -0.0068(3)
Cl1' 0.0538(7) 0.0593(7) 0.0609(8) 0.0087(6) -0.0038(6) 0.0147(6)
Cl2' 0.0511(9) 0.0513(12) 0.0502(9) -0.0055(7) -0.0003(8) -0.0126(6)
Cu21 0.0400(3) 0.0531(3) 0.0396(3) 0.0187(2) -0.0079(2) -0.0133(2)
Cl21 0.0509(6) 0.0787(7) 0.0417(6) 0.0136(5) 0.0019(5) -0.0131(6)
Cl22 0.0492(6) 0.0569(6) 0.0498(6) 0.0162(5) -0.0018(5) -0.0080(5)

loop_
_atom_site_label
_atom_site_type_symbol
_atom_site_fract_x
_atom_site_fract_y
_atom_site_fract_z
_atom_site_U_iso_or_equiv
_atom_site_thermal_displace_type
_atom_site_occupancy
_atom_site_calc_flag
_atom_site_refinement_flags
_atom_site_disorder_group
Mo1 Mo 0.012236(13) 0.736558(13) 0.720996(9) 0.01311(6) Uani 1 d . .
Mo2 Mo -0.018361(13) 0.736043(13) 0.798669(9) 0.01291(6) Uani 1 d . .
Cu1 Cu 0.04731(2) 0.73979(2) 0.622267(14) 0.01832(8) Uani 1 d . .
Cu2 Cu -0.05063(2) 0.74844(2) 0.902401(14) 0.02145(8) Uani 1 d . .
N11 N 0.11030(13) 0.82861(12) 0.64328(9) 0.0181(5) Uani 1 d . .
N12 N 0.08014(13) 0.83983(12) 0.73005(9) 0.0167(5) Uani 1 d . .
N13 N 0.05347(13) 0.84011(12) 0.81707(9) 0.0160(5) Uani 1 d . .
C101 C 0.1570(2) 0.85174(15) 0.60274(12) 0.0197(6) Uani 1 d . .
C102 C 0.2397(2) 0.8528(2) 0.61538(13) 0.0251(7) Uani 1 d . .
H10A H 0.2659(2) 0.8393(2) 0.65060(13) 0.030 Uiso 1 calc R .
C103 C 0.2837(2) 0.8738(2) 0.57584(14) 0.0314(7) Uani 1 d . .
H10B H 0.3392(2) 0.8752(2) 0.58489(14) 0.038 Uiso 1 calc R .
C104 C 0.2457(2) 0.8927(2) 0.52318(14) 0.0358(8) Uani 1 d . .
H10C H 0.2753(2) 0.9069(2) 0.49673(14) 0.043 Uiso 1 calc R .
C105 C 0.1630(2) 0.8903(2) 0.51005(14) 0.0351(8) Uani 1 d . .
H10D H 0.1372(2) 0.9027(2) 0.47451(14) 0.042 Uiso 1 calc R .
C106 C 0.1182(2) 0.8696(2) 0.54949(12) 0.0265(7) Uani 1 d . .
H10E H 0.0627(2) 0.8677(2) 0.54029(12) 0.032 Uiso 1 calc R .
C107 C 0.1174(2) 0.86767(15) 0.68950(11) 0.0176(6) Uani 1 d . .
C108 C 0.1628(2) 0.9420(2) 0.69829(12) 0.0218(6) Uani 1 d . .
H10F H 0.1587(2) 0.9683(2) 0.66326(12) 0.026 Uiso 1 calc R .
H10G H 0.2189(2) 0.9315(2) 0.71223(12) 0.026 Uiso 1 calc R .
C109 C 0.1305(2) 0.9934(2) 0.73892(12) 0.0238(6) Uani 1 d . .
H10H H 0.0763(2) 1.0091(2) 0.72344(12) 0.029 Uiso 1 calc R .
H10I H 0.1633(2) 1.0389(2) 0.74628(12) 0.029 Uiso 1 calc R .
C110 C 0.1317(2) 0.9491(2) 0.79234(12) 0.0230(6) Uani 1 d . .
H11A H 0.1866(2) 0.9388(2) 0.80986(12) 0.028 Uiso 1 calc R .
H11B H 0.1072(2) 0.9796(2) 0.81747(12) 0.028 Uiso 1 calc R .
C111 C 0.0875(2) 0.8754(2) 0.78081(11) 0.0173(6) Uani 1 d . .
C112 C 0.0698(2) 0.8695(2) 0.87262(11) 0.0191(6) Uani 1 d . .
C113 C 0.0129(2) 0.9125(2) 0.89186(13) 0.0296(7) Uani 1 d . .
H11C H -0.0352(2) 0.9239(2) 0.86864(13) 0.036 Uiso 1 calc R .
C114 C 0.0276(2) 0.9385(2) 0.94587(14) 0.0405(9) Uani 1 d . .
H11D H -0.0107(2) 0.9680(2) 0.95861(14) 0.049 Uiso 1 calc R .
C115 C 0.0984(2) 0.9212(2) 0.98091(14) 0.0369(8) Uani 1 d . .
H11E H 0.1076(2) 0.9381(2) 1.01728(14) 0.044 Uiso 1 calc R .
C116 C 0.1554(2) 0.8785(2) 0.96152(13) 0.0309(7) Uani 1 d . .
H11F H 0.2034(2) 0.8669(2) 0.98488(13) 0.037 Uiso 1 calc R .
C117 C 0.1416(2) 0.8528(2) 0.90740(12) 0.0241(6) Uani 1 d . .
H11G H 0.1803(2) 0.8243(2) 0.89446(12) 0.029 Uiso 1 calc R .
N21 N -0.14827(13) 0.79959(12) 0.86255(9) 0.0172(5) Uani 1 d . .
N22 N -0.12649(13) 0.79894(12) 0.77334(9) 0.0160(5) Uani 1 d . .
N23 N -0.09330(13) 0.80472(12) 0.68840(9) 0.0162(5) Uani 1 d . .
C201 C -0.1948(2) 0.8271(2) 0.90184(11) 0.0189(6) Uani 1 d . .
C202 C -0.2330(2) 0.7754(2) 0.93144(12) 0.0268(7) Uani 1 d . .
H20A H -0.2337(2) 0.7236(2) 0.92298(12) 0.032 Uiso 1 calc R .
C203 C -0.2696(2) 0.8016(2) 0.97326(13) 0.0317(7) Uani 1 d . .
H20B H -0.2952(2) 0.7672(2) 0.99293(13) 0.038 Uiso 1 calc R .
C204 C -0.2687(2) 0.8785(2) 0.98611(13) 0.0314(7) Uani 1 d . .
H20C H -0.2925(2) 0.8956(2) 1.01485(13) 0.038 Uiso 1 calc R .
C205 C -0.2322(2) 0.9301(2) 0.95618(12) 0.0266(7) Uani 1 d . .
H20D H -0.2326(2) 0.9820(2) 0.96432(12) 0.032 Uiso 1 calc R .
C206 C -0.1951(2) 0.9045(2) 0.91416(12) 0.0216(6) Uani 1 d . .
H20E H -0.1705(2) 0.9392(2) 0.89419(12) 0.026 Uiso 1 calc R .
C207 C -0.1743(2) 0.81681(15) 0.81073(11) 0.0169(6) Uani 1 d . .
C208 C -0.2542(2) 0.8540(2) 0.79149(12) 0.0227(6) Uani 1 d . .
H20F H -0.2497(2) 0.9083(2) 0.79939(12) 0.027 Uiso 1 calc R .
H20G H -0.2926(2) 0.8327(2) 0.81186(12) 0.027 Uiso 1 calc R .
C209 C -0.2848(2) 0.8426(2) 0.73011(12) 0.0238(6) Uani 1 d . .
H20H H -0.2976(2) 0.7892(2) 0.72252(12) 0.029 Uiso 1 calc R .
H20I H -0.3329(2) 0.8725(2) 0.71832(12) 0.029 Uiso 1 calc R .
C210 C -0.2206(2) 0.8678(2) 0.69903(12) 0.0231(6) Uani 1 d . .
H21A H -0.2382(2) 0.8589(2) 0.65983(12) 0.028 Uiso 1 calc R .
H21B H -0.2103(2) 0.9221(2) 0.70469(12) 0.028 Uiso 1 calc R .
C211 C -0.1454(2) 0.82306(15) 0.71977(11) 0.0184(6) Uani 1 d . .
C212 C -0.1053(2) 0.8361(2) 0.63337(11) 0.0205(6) Uani 1 d . .
C213 C -0.0742(2) 0.9073(2) 0.62527(13) 0.0291(7) Uani 1 d . .
H21C H -0.0477(2) 0.9356(2) 0.65507(13) 0.035 Uiso 1 calc R .
C214 C -0.0832(2) 0.9361(2) 0.5718(2) 0.0391(9) Uani 1 d . .
H21D H -0.0618(2) 0.9836(2) 0.5659(2) 0.047 Uiso 1 calc R .
C215 C -0.1231(2) 0.8952(2) 0.52795(15) 0.0470(10) Uani 1 d . .
H21E H -0.1286(2) 0.9150(2) 0.49244(15) 0.056 Uiso 1 calc R .
C216 C -0.1552(2) 0.8249(2) 0.53623(14) 0.0443(10) Uani 1 d . .
H21F H -0.1832(2) 0.7976(2) 0.50639(14) 0.053 Uiso 1 calc R .
C217 C -0.1460(2) 0.7948(2) 0.58878(13) 0.0313(7) Uani 1 d . .
H21G H -0.1670(2) 0.7470(2) 0.59431(13) 0.038 Uiso 1 calc R .
N41 N 0.04068(13) 0.67715(12) 0.92078(9) 0.0179(5) Uani 1 d . .
N42 N 0.08246(13) 0.67015(12) 0.83763(9) 0.0152(5) Uani 1 d . .
N43 N 0.11701(13) 0.66725(12) 0.75287(9) 0.0158(5) Uani 1 d . .
C401 C 0.0493(2) 0.6573(2) 0.97850(11) 0.0201(6) Uani 1 d . .
C402 C 0.1055(2) 0.6955(2) 1.01794(12) 0.0249(6) Uani 1 d . .
H40A H 0.1426(2) 0.7282(2) 1.00688(12) 0.030 Uiso 1 calc R .
C403 C 0.1054(2) 0.6844(2) 1.07373(13) 0.0304(7) Uani 1 d . .
H40B H 0.1427(2) 0.7097(2) 1.10000(13) 0.036 Uiso 1 calc R .
C404 C 0.0503(2) 0.6360(2) 1.09040(13) 0.0315(7) Uani 1 d . .
H40C H 0.0495(2) 0.6299(2) 1.12775(13) 0.038 Uiso 1 calc R .
C405 C -0.0039(2) 0.5965(2) 1.05154(13) 0.0267(7) Uani 1 d . .
H40E H -0.0401(2) 0.5629(2) 1.06283(13) 0.032 Uiso 1 calc R .
C406 C -0.0042(2) 0.6068(2) 0.99580(12) 0.0224(6) Uani 1 d . .
H40D H -0.0404(2) 0.5799(2) 0.96980(12) 0.027 Uiso 1 calc R .
C407 C 0.0912(2) 0.64903(15) 0.89199(11) 0.0178(6) Uani 1 d . .
C408 C 0.1555(2) 0.5925(2) 0.91526(12) 0.0263(7) Uani 1 d . .
H40F H 0.1352(2) 0.5409(2) 0.90840(12) 0.032 Uiso 1 calc R .
H40G H 0.1702(2) 0.5995(2) 0.95486(12) 0.032 Uiso 1 calc R .
C409 C 0.2294(2) 0.6029(2) 0.88917(12) 0.0276(7) Uani 1 d . .
H40H H 0.2534(2) 0.6524(2) 0.89923(12) 0.033 Uiso 1 calc R .
H40I H 0.2686(2) 0.5638(2) 0.90274(12) 0.033 Uiso 1 calc R .
C410 C 0.2059(2) 0.5971(2) 0.82727(12) 0.0236(6) Uani 1 d . .
H41A H 0.2504(2) 0.6133(2) 0.81064(12) 0.028 Uiso 1 calc R .
H41B H 0.1943(2) 0.5442(2) 0.81711(12) 0.028 Uiso 1 calc R .
C411 C 0.1341(2) 0.64527(15) 0.80487(11) 0.0173(6) Uani 1 d . .
C412 C 0.1641(2) 0.63823(15) 0.71493(11) 0.0169(6) Uani 1 d . .
C413 C 0.1476(2) 0.5662(2) 0.69199(12) 0.0240(6) Uani 1 d . .
H41C H 0.1086(2) 0.5356(2) 0.70294(12) 0.029 Uiso 1 calc R .
C414 C 0.1897(2) 0.5400(2) 0.65251(13) 0.0303(7) Uani 1 d . .
H41D H 0.1790(2) 0.4916(2) 0.63724(13) 0.036 Uiso 1 calc R .
C415 C 0.2472(2) 0.5851(2) 0.63578(13) 0.0339(8) Uani 1 d . .
H41E H 0.2751(2) 0.5674(2) 0.60933(13) 0.041 Uiso 1 calc R .
C416 C 0.2629(2) 0.6566(2) 0.65853(14) 0.0360(9) Uani 1 d . .
H41F H 0.3015(2) 0.6872(2) 0.64710(14) 0.043 Uiso 1 calc R .
C417 C 0.2220(2) 0.6838(2) 0.69839(13) 0.0263(7) Uani 1 d . .
H41G H 0.2334(2) 0.7320(2) 0.71381(13) 0.032 Uiso 1 calc R .
N31 N -0.01831(13) 0.65130(12) 0.60628(9) 0.0171(5) Uani 1 d . .
N32 N -0.04813(13) 0.63333(12) 0.69235(9) 0.0159(5) Uani 1 d . .
N33 N -0.08709(13) 0.63060(12) 0.77601(9) 0.0160(5) Uani 1 d . .
C301 C -0.0309(2) 0.6326(2) 0.54837(11) 0.0196(6) Uani 1 d . .
C302 C -0.1070(2) 0.6278(2) 0.51591(12) 0.0255(7) Uani 1 d . .
H30A H -0.1518(2) 0.6345(2) 0.53196(12) 0.031 Uiso 1 calc R .
C303 C -0.1164(2) 0.6131(2) 0.46002(13) 0.0332(8) Uani 1 d . .
H30B H -0.1674(2) 0.6088(2) 0.43875(13) 0.040 Uiso 1 calc R .
C304 C -0.0497(2) 0.6047(2) 0.43563(14) 0.0374(8) Uani 1 d . .
H30C H -0.0560(2) 0.5949(2) 0.39802(14) 0.045 Uiso 1 calc R .
C305 C 0.0264(2) 0.6110(2) 0.46751(13) 0.0336(8) Uani 1 d . .
H30D H 0.0711(2) 0.6059(2) 0.45113(13) 0.040 Uiso 1 calc R .
C306 C 0.0360(2) 0.6250(2) 0.52369(12) 0.0249(6) Uani 1 d . .
H30E H 0.0870(2) 0.6293(2) 0.54492(12) 0.030 Uiso 1 calc R .
C307 C -0.0532(2) 0.60894(15) 0.63939(11) 0.0166(6) Uani 1 d . .
C308 C -0.0959(2) 0.5359(2) 0.62116(12) 0.0229(6) Uani 1 d . .
H30F H -0.0717(2) 0.5123(2) 0.59268(12) 0.027 Uiso 1 calc R .
H30G H -0.1513(2) 0.5469(2) 0.60552(12) 0.027 Uiso 1 calc R .
C309 C -0.0920(2) 0.4809(2) 0.66898(12) 0.0229(6) Uani 1 d . .
H30H H -0.0370(2) 0.4666(2) 0.68312(12) 0.028 Uiso 1 calc R .
H30I H -0.1221(2) 0.4349(2) 0.65682(12) 0.028 Uiso 1 calc R .
C310 C -0.1276(2) 0.5204(2) 0.71415(12) 0.0217(6) Uani 1 d . .
H31A H -0.1845(2) 0.5280(2) 0.70148(12) 0.026 Uiso 1 calc R .
H31B H -0.1204(2) 0.4882(2) 0.74671(12) 0.026 Uiso 1 calc R .
C311 C -0.0879(2) 0.59611(15) 0.72858(11) 0.0173(6) Uani 1 d . .
C312 C -0.1397(2) 0.60114(15) 0.81062(11) 0.0184(6) Uani 1 d . .
C313 C -0.1122(2) 0.5523(2) 0.85454(12) 0.0230(6) Uani 1 d . .
H31C H -0.0588(2) 0.5374(2) 0.86216(12) 0.028 Uiso 1 calc R .
C314 C -0.1651(2) 0.5260(2) 0.88700(13) 0.0282(7) Uani 1 d . .
H31D H -0.1470(2) 0.4928(2) 0.91610(13) 0.034 Uiso 1 calc R .
C315 C -0.2440(2) 0.5487(2) 0.87643(12) 0.0265(7) Uani 1 d . .
H31E H -0.2788(2) 0.5312(2) 0.89857(12) 0.032 Uiso 1 calc R .
C316 C -0.2713(2) 0.5974(2) 0.83306(13) 0.0282(7) Uani 1 d . .
H31F H -0.3246(2) 0.6126(2) 0.82589(13) 0.034 Uiso 1 calc R .
C317 C -0.2193(2) 0.6239(2) 0.80000(12) 0.0237(6) Uani 1 d . .
H31G H -0.2378(2) 0.6568(2) 0.77079(12) 0.028 Uiso 1 calc R .
N51 N -0.0544(2) 0.7874(2) 0.98406(11) 0.0364(7) Uani 1 d . .
C502 C -0.0509(2) 0.8104(2) 1.02775(14) 0.0363(8) Uani 1 d . .
C501 C -0.0439(3) 0.8417(3) 1.0835(2) 0.0671(13) Uani 1 d . .
Cu11 Cu 0.14820(3) 0.92101(4) 0.17371(2) 0.0439(2) Uani 0.9253(13) d PD 1
Cl11 Cl 0.08161(7) 0.98051(7) 0.22372(5) 0.0599(3) Uani 0.9253(13) d PD 1
Cl12 Cl 0.21183(12) 0.86461(12) 0.12070(8) 0.0521(4) Uani 0.9253(13) d PD 1
Cu1' Cu 0.1295(4) 0.8832(5) 0.1681(3) 0.0439(2) Uani 0.0747(13) d PD 2
Cl1' Cl 0.0410(8) 0.9073(9) 0.2156(6) 0.0599(3) Uani 0.0747(13) d PD 2
Cl2' Cl 0.2229(18) 0.8488(19) 0.1285(13) 0.0521(4) Uani 0.0747(13) d PD 2
Cu21 Cu 0.12150(3) 0.37605(3) 0.74452(2) 0.04624(13) Uani 1 d . .
Cl21 Cl 0.05859(6) 0.43045(7) 0.79949(4) 0.0579(3) Uani 1 d . .
Cl22 Cl 0.18680(6) 0.32115(6) 0.69095(4) 0.0534(3) Uani 1 d . .
N1S N -0.0767(4) 0.2615(4) 0.6824(3) 0.139(2) Uiso 1 d . .
N2S N -0.0550(3) 0.9233(3) 0.3862(2) 0.102(2) Uiso 1 d . .
C11S C 0.0304(4) 0.1974(4) 0.7567(3) 0.114(2) Uiso 1 d . .
C12S C -0.0310(4) 0.2318(4) 0.7180(3) 0.093(2) Uiso 1 d . .
C21S C -0.0281(4) 0.7849(3) 0.4166(3) 0.094(2) Uiso 1 d . .
C22S C -0.0433(3) 0.8611(3) 0.3978(2) 0.0726(14) Uiso 1 d . .

loop_
_atom_type_symbol
_atom_type_description
_atom_type_scat_dispersion_real
_atom_type_scat_dispersion_imag
_atom_type_scat_source
C C 0.0033 0.0016 'International Tables Vol C Tables 4.2.6.8 and 6.1.1.4'
H H 0.0000 0.0000 'International Tables Vol C Tables 4.2.6.8 and 6.1.1.4'
N N 0.0061 0.0033 'International Tables Vol C Tables 4.2.6.8 and 6.1.1.4'
Cl Cl 0.1484 0.1585 'International Tables Vol C Tables 4.2.6.8 and 6.1.1.4'
Cu Cu 0.3201 1.2651 'International Tables Vol C Tables 4.2.6.8 and 6.1.1.4'
Mo Mo -1.6832 0.6857 'International Tables Vol C Tables 4.2.6.8 and 6.1.1.4'

loop_
_geom_angle_atom_site_label_1
_geom_angle_atom_site_label_2
_geom_angle_atom_site_label_3
_geom_angle
_geom_angle_site_symmetry_1
_geom_angle_site_symmetry_3
_geom_angle_publ_flag
Mo2 Mo1 N32 96.52(6) . . ?
Mo2 Mo1 N12 97.56(6) . . ?
N32 Mo1 N12 165.92(8) . . ?
Mo2 Mo1 N43 89.67(6) . . ?
N32 Mo1 N43 87.71(8) . . ?
N12 Mo1 N43 92.40(8) . . ?
Mo2 Mo1 N23 90.63(6) . . ?
N32 Mo1 N23 91.58(8) . . ?
N12 Mo1 N23 88.22(8) . . ?
N43 Mo1 N23 179.26(8) . . ?
Mo2 Mo1 Cu1 178.375(14) . . ?
N32 Mo1 Cu1 83.65(6) . . ?
N12 Mo1 Cu1 82.27(6) . . ?
N43 Mo1 Cu1 91.95(6) . . ?
N23 Mo1 Cu1 87.75(6) . . ?
Mo1 Mo2 N22 94.54(6) . . ?
Mo1 Mo2 N42 95.63(6) . . ?
N22 Mo2 N42 169.71(8) . . ?
Mo1 Mo2 N13 87.76(6) . . ?
N22 Mo2 N13 92.87(8) . . ?
N42 Mo2 N13 89.10(8) . . ?
Mo1 Mo2 N33 89.00(6) . . ?
N22 Mo2 N33 88.21(8) . . ?
N42 Mo2 N33 90.38(8) . . ?
N13 Mo2 N33 176.66(8) . . ?
Mo1 Mo2 Cu2 174.435(14) . . ?
N22 Mo2 Cu2 85.39(6) . . ?
N42 Mo2 Cu2 84.65(6) . . ?
N13 Mo2 Cu2 86.68(6) . . ?
N33 Mo2 Cu2 96.56(6) . . ?
N11 Cu1 N31 175.80(9) . . ?
N11 Cu1 Mo1 88.81(6) . . ?
N31 Cu1 Mo1 87.02(7) . . ?
N41 Cu2 N21 161.73(9) . . ?
N41 Cu2 N51 98.39(10) . . ?
N21 Cu2 N51 98.81(9) . . ?
N41 Cu2 Mo2 82.95(6) . . ?
N21 Cu2 Mo2 82.40(6) . . ?
N51 Cu2 Mo2 163.11(8) . . ?
C107 N11 C101 118.7(2) . . ?
C107 N11 Cu1 128.0(2) . . ?
C101 N11 Cu1 113.2(2) . . ?
C107 N12 C111 121.7(2) . . ?
C107 N12 Mo1 122.7(2) . . ?
C111 N12 Mo1 115.5(2) . . ?
C111 N13 C112 116.8(2) . . ?
C111 N13 Mo2 123.4(2) . . ?
C112 N13 Mo2 119.6(2) . . ?
C102 C101 C106 119.5(3) . . ?
C102 C101 N11 121.0(3) . . ?
C106 C101 N11 119.4(3) . . ?
C101 C102 C103 120.4(3) . . ?
C104 C103 C102 120.4(3) . . ?
C103 C104 C105 119.4(3) . . ?
C104 C105 C106 120.7(3) . . ?
C101 C106 C105 119.5(3) . . ?
N11 C107 N12 117.9(2) . . ?
N11 C107 C108 122.3(2) . . ?
N12 C107 C108 119.8(2) . . ?
C107 C108 C109 111.5(2) . . ?
C108 C109 C110 108.7(2) . . ?
C111 C110 C109 110.5(2) . . ?
N13 C111 N12 115.5(2) . . ?
N13 C111 C110 123.3(2) . . ?
N12 C111 C110 121.2(2) . . ?
C113 C112 C117 119.8(3) . . ?
C113 C112 N13 119.9(3) . . ?
C117 C112 N13 120.3(2) . . ?
C112 C113 C114 119.9(3) . . ?
C115 C114 C113 120.6(3) . . ?
C116 C115 C114 119.4(3) . . ?
C115 C116 C117 120.4(3) . . ?
C112 C117 C116 119.9(3) . . ?
C207 N21 C201 116.8(2) . . ?
C207 N21 Cu2 133.6(2) . . ?
C201 N21 Cu2 109.4(2) . . ?
C211 N22 C207 121.1(2) . . ?
C211 N22 Mo2 118.4(2) . . ?
C207 N22 Mo2 120.5(2) . . ?
C211 N23 C212 117.8(2) . . ?
C211 N23 Mo1 120.9(2) . . ?
C212 N23 Mo1 121.1(2) . . ?
C206 C201 C202 119.7(2) . . ?
C206 C201 N21 119.8(2) . . ?
C202 C201 N21 120.2(2) . . ?
C203 C202 C201 119.8(3) . . ?
C202 C203 C204 120.4(3) . . ?
C203 C204 C205 120.0(3) . . ?
C206 C205 C204 120.1(3) . . ?
C205 C206 C201 120.0(3) . . ?
N21 C207 N22 117.9(2) . . ?
N21 C207 C208 122.0(2) . . ?
N22 C207 C208 120.1(2) . . ?
C207 C208 C209 112.3(2) . . ?
C210 C209 C208 108.7(2) . . ?
C211 C210 C209 109.0(2) . . ?
N23 C211 N22 115.4(2) . . ?
N23 C211 C210 123.3(2) . . ?
N22 C211 C210 121.3(2) . . ?
C213 C212 C217 120.2(3) . . ?
C213 C212 N23 119.2(3) . . ?
C217 C212 N23 120.6(3) . . ?
C212 C213 C214 119.0(3) . . ?
C215 C214 C213 120.7(3) . . ?
C214 C215 C216 120.2(3) . . ?
C215 C216 C217 120.1(3) . . ?
C216 C217 C212 119.8(3) . . ?
C407 N41 C401 119.2(2) . . ?
C407 N41 Cu2 132.9(2) . . ?
C401 N41 Cu2 107.9(2) . . ?
C407 N42 C411 121.8(2) . . ?
C407 N42 Mo2 121.0(2) . . ?
C411 N42 Mo2 117.1(2) . . ?
C411 N43 C412 118.9(2) . . ?
C411 N43 Mo1 122.1(2) . . ?
C412 N43 Mo1 118.8(2) . . ?
C406 C401 C402 119.4(3) . . ?
C406 C401 N41 120.1(3) . . ?
C402 C401 N41 120.0(2) . . ?
C403 C402 C401 119.7(3) . . ?
C404 C403 C402 120.4(3) . . ?
C403 C404 C405 120.1(3) . . ?
C404 C405 C406 120.0(3) . . ?
C405 C406 C401 120.4(3) . . ?
N41 C407 N42 117.8(2) . . ?
N41 C407 C408 123.0(2) . . ?
N42 C407 C408 119.1(2) . . ?
C407 C408 C409 111.1(2) . . ?
C410 C409 C408 109.6(2) . . ?
C411 C410 C409 112.3(2) . . ?
N43 C411 N42 115.5(2) . . ?
N43 C411 C410 122.6(2) . . ?
N42 C411 C410 121.9(2) . . ?
C417 C412 C413 120.1(3) . . ?
C417 C412 N43 120.3(2) . . ?
C413 C412 N43 119.5(2) . . ?
C412 C413 C414 119.5(3) . . ?
C415 C414 C413 120.6(3) . . ?
C416 C415 C414 119.5(3) . . ?
C415 C416 C417 120.9(3) . . ?
C412 C417 C416 119.3(3) . . ?
C307 N31 C301 119.0(2) . . ?
C307 N31 Cu1 129.8(2) . . ?
C301 N31 Cu1 111.2(2) . . ?
C307 N32 C311 121.5(2) . . ?
C307 N32 Mo1 121.6(2) . . ?
C311 N32 Mo1 116.7(2) . . ?
C311 N33 C312 117.3(2) . . ?
C311 N33 Mo2 121.8(2) . . ?
C312 N33 Mo2 120.6(2) . . ?
C302 C301 C306 119.4(3) . . ?
C302 C301 N31 122.2(2) . . ?
C306 C301 N31 118.2(3) . . ?
C303 C302 C301 120.5(3) . . ?
C302 C303 C304 120.0(3) . . ?
C305 C304 C303 119.9(3) . . ?
C306 C305 C304 120.2(3) . . ?
C305 C306 C301 120.1(3) . . ?
N31 C307 N32 117.5(2) . . ?
N31 C307 C308 122.8(2) . . ?
N32 C307 C308 119.7(2) . . ?
C307 C308 C309 111.1(2) . . ?
C308 C309 C310 108.4(2) . . ?
C311 C310 C309 110.5(2) . . ?
N33 C311 N32 115.8(2) . . ?
N33 C311 C310 123.1(2) . . ?
N32 C311 C310 121.1(2) . . ?
C313 C312 C317 119.8(3) . . ?
C313 C312 N33 121.7(2) . . ?
C317 C312 N33 118.5(3) . . ?
C312 C313 C314 119.5(3) . . ?
C315 C314 C313 120.6(3) . . ?
C316 C315 C314 120.0(3) . . ?
C315 C316 C317 120.1(3) . . ?
C312 C317 C316 120.0(3) . . ?
C502 N51 Cu2 174.8(3) . . ?
N51 C502 C501 177.9(4) . . ?
Cl12 Cu11 Cl11 177.33(6) . . ?
Cl2' Cu1' Cl1' 172.8(10) . . ?
Cl21 Cu21 Cl22 178.67(5) . . ?
N1S C12S C11S 173.2(7) . . ?
N2S C22S C21S 175.7(6) . . ?

loop_
_geom_bond_atom_site_label_1
_geom_bond_atom_site_label_2
_geom_bond_distance
_geom_bond_site_symmetry_2
_geom_bond_publ_flag
Mo1 Mo2 2.0778(3) . ?
Mo1 N32 2.132(2) . ?
Mo1 N12 2.133(2) . ?
Mo1 N43 2.178(2) . ?
Mo1 N23 2.181(2) . ?
Mo1 Cu1 2.6149(4) . ?
Mo2 N22 2.135(2) . ?
Mo2 N42 2.141(2) . ?
Mo2 N13 2.192(2) . ?
Mo2 N33 2.199(2) . ?
Mo2 Cu2 2.7248(4) . ?
Cu1 N11 1.904(2) . ?
Cu1 N31 1.906(2) . ?
Cu2 N41 1.978(2) . ?
Cu2 N21 1.980(2) . ?
Cu2 N51 2.139(3) . ?
N11 C107 1.315(3) . ?
N11 C101 1.447(3) . ?
N12 C107 1.371(3) . ?
N12 C111 1.383(3) . ?
N13 C111 1.308(3) . ?
N13 C112 1.441(3) . ?
C101 C102 1.385(4) . ?
C101 C106 1.391(4) . ?
C102 C103 1.386(4) . ?
C103 C104 1.379(5) . ?
C104 C105 1.385(5) . ?
C105 C106 1.392(4) . ?
C107 C108 1.507(4) . ?
C108 C109 1.524(4) . ?
C109 C110 1.526(4) . ?
C110 C111 1.493(4) . ?
C112 C113 1.379(4) . ?
C112 C117 1.386(4) . ?
C113 C114 1.386(4) . ?
C114 C115 1.379(5) . ?
C115 C116 1.378(4) . ?
C116 C117 1.387(4) . ?
N21 C207 1.308(3) . ?
N21 C201 1.445(3) . ?
N22 C211 1.367(3) . ?
N22 C207 1.376(3) . ?
N23 C211 1.321(3) . ?
N23 C212 1.443(3) . ?
C201 C206 1.388(4) . ?
C201 C202 1.396(4) . ?
C202 C203 1.380(4) . ?
C203 C204 1.381(4) . ?
C204 C205 1.385(4) . ?
C205 C206 1.385(4) . ?
C207 C208 1.502(4) . ?
C208 C209 1.520(4) . ?
C209 C210 1.514(4) . ?
C210 C211 1.506(4) . ?
C212 C213 1.382(4) . ?
C212 C217 1.389(4) . ?
C213 C214 1.394(4) . ?
C214 C215 1.366(5) . ?
C215 C216 1.377(5) . ?
C216 C217 1.381(4) . ?
N41 C407 1.309(3) . ?
N41 C401 1.446(3) . ?
N42 C407 1.372(3) . ?
N42 C411 1.372(3) . ?
N43 C411 1.319(3) . ?
N43 C412 1.434(3) . ?
C401 C406 1.393(4) . ?
C401 C402 1.400(4) . ?
C402 C403 1.390(4) . ?
C403 C404 1.384(4) . ?
C404 C405 1.385(4) . ?
C405 C406 1.386(4) . ?
C407 C408 1.507(4) . ?
C408 C409 1.527(4) . ?
C409 C410 1.508(4) . ?
C410 C411 1.501(4) . ?
C412 C417 1.388(4) . ?
C412 C413 1.389(4) . ?
C413 C414 1.390(4) . ?
C414 C415 1.380(4) . ?
C415 C416 1.376(5) . ?
C416 C417 1.391(4) . ?
N31 C307 1.324(3) . ?
N31 C301 1.442(3) . ?
N32 C307 1.362(3) . ?
N32 C311 1.381(3) . ?
N33 C311 1.314(3) . ?
N33 C312 1.443(3) . ?
C301 C302 1.393(4) . ?
C301 C306 1.393(4) . ?
C302 C303 1.382(4) . ?
C303 C304 1.389(4) . ?
C304 C305 1.389(4) . ?
C305 C306 1.387(4) . ?
C307 C308 1.496(4) . ?
C308 C309 1.514(4) . ?
C309 C310 1.529(4) . ?
C310 C311 1.498(4) . ?
C312 C313 1.390(4) . ?
C312 C317 1.390(4) . ?
C313 C314 1.390(4) . ?
C314 C315 1.379(4) . ?
C315 C316 1.379(4) . ?
C316 C317 1.390(4) . ?
N51 C502 1.142(4) . ?
C502 C501 1.464(5) . ?
Cu11 Cl12 2.095(2) . ?
Cu11 Cl11 2.1010(13) . ?
Cu1' Cl2' 2.10(2) . ?
Cu1' Cl1' 2.116(14) . ?
Cu21 Cl21 2.1061(12) . ?
Cu21 Cl22 2.1105(12) . ?
N1S C12S 1.179(8) . ?
N2S C22S 1.133(6) . ?
C11S C12S 1.412(9) . ?
C21S C22S 1.419(7) . ?
